data_4305088
loop_
_publ_author_name
'Agata Bia\/lo\'nska'
'Robert Bronisz'
'Marek Weselski'

_publ_contact_author_address
;
Robert Bronisz
Faculty of Chemistry,
University of Wroc\/law
14. F. Curie-Joliot
50-383 Wroc\/law
Poland
;
_publ_contact_author_email bron@wchuwr.chem.uni.wroc.pl
_publ_contact_author_name 'dr. Robert Bronisz'
_publ_section_title
;
A New Family of Spin-Crossover Complexes Based on a
FeII(Tetrazolyl)4(MeCN)2- Type Core
;
_journal_name_full 'Inorganic Chemistry'
_journal_page_first 4436
_journal_page_last 4438
_journal_paper_doi 10.1021/ic8002993
_journal_volume 47
_journal_year 2008
_chemical_formula_moiety 'C5 H8 N8 O'
_chemical_formula_sum 'C5 H8 N8 O'
_chemical_formula_weight 196.19
_chemical_name_systematic
; 
2-hydroxy-1-(tetrazol-1-yl_-3-(tetrazol-2-yl)propane
;
_space_group_IT_number 14
_symmetry_cell_setting monoclinic
_symmetry_space_group_name_Hall '-P 2ybc'
_symmetry_space_group_name_H-M 'P 1 21/c 1'
_atom_sites_solution_hydrogens geom
_atom_sites_solution_primary direct
_atom_sites_solution_secondary difmap
_audit_creation_method SHELXL-97
_cell_angle_alpha 90.00
_cell_angle_beta 113.36(3)
_cell_angle_gamma 90.00
_cell_formula_units_Z 4
_cell_length_a 8.508(2)
_cell_length_b 11.454(3)
_cell_length_c 9.485(3)
_cell_measurement_reflns_used 7215
_cell_measurement_temperature 100(2)
_cell_measurement_theta_max 36.78
_cell_measurement_theta_min 2.93
_cell_volume 848.6(4)
_computing_cell_refinement
;
CrysAlis RED, Oxford Diffraction Ltd.,
Version 1.171.31.8 (release 12-01-2007 CrysAlis171 .NET)
(compiled Jan 12 2007,17:49:11)
;
_computing_data_collection
;
CrysAlis CCD, Oxford Diffraction Ltd.,
Version 1.171.31.8 (release 12-01-2007 CrysAlis171 .NET)
(compiled Jan 12 2007,17:49:11)
;
_computing_data_reduction
;
CrysAlis RED, Oxford Diffraction Ltd.,
Version 1.171.31.8 (release 12-01-2007 CrysAlis171 .NET)
(compiled Jan 12 2007,17:49:11)
;
_computing_structure_refinement 'SHELXL-97 (Sheldrick, 1997)'
_computing_structure_solution 'SHELXS-97 (Sheldrick, 1990)'
_diffrn_ambient_temperature 100(2)
_diffrn_measured_fraction_theta_full 0.992
_diffrn_measured_fraction_theta_max 0.992
_diffrn_measurement_device_type 'Kuma KM4CCD'
_diffrn_measurement_method '\w scan'
_diffrn_radiation_monochromator graphite
_diffrn_radiation_source 'fine-focus sealed tube'
_diffrn_radiation_type MoK\a
_diffrn_radiation_wavelength 0.71073
_diffrn_reflns_av_R_equivalents 0.0337
_diffrn_reflns_av_sigmaI/netI 0.0334
_diffrn_reflns_limit_h_max 13
_diffrn_reflns_limit_h_min -13
_diffrn_reflns_limit_k_max 18
_diffrn_reflns_limit_k_min -16
_diffrn_reflns_limit_l_max 14
_diffrn_reflns_limit_l_min -14
_diffrn_reflns_number 13696
_diffrn_reflns_theta_full 33.99
_diffrn_reflns_theta_max 33.99
_diffrn_reflns_theta_min 2.94
_diffrn_standards_number 0
_exptl_absorpt_coefficient_mu 0.119
_exptl_absorpt_correction_type none
_exptl_crystal_colour colorless
_exptl_crystal_density_diffrn 1.536
_exptl_crystal_density_method 'not measured'
_exptl_crystal_description plate
_exptl_crystal_F_000 408
_exptl_crystal_size_max 0.46
_exptl_crystal_size_mid 0.18
_exptl_crystal_size_min 0.09
_refine_diff_density_max 0.407
_refine_diff_density_min -0.203
_refine_diff_density_rms 0.056
_refine_ls_extinction_method none
_refine_ls_goodness_of_fit_ref 1.091
_refine_ls_hydrogen_treatment constr
_refine_ls_matrix_type full
_refine_ls_number_parameters 127
_refine_ls_number_reflns 3436
_refine_ls_number_restraints 0
_refine_ls_restrained_S_all 1.091
_refine_ls_R_factor_all 0.0642
_refine_ls_R_factor_gt 0.0464
_refine_ls_shift/su_max 0.001
_refine_ls_shift/su_mean 0.000
_refine_ls_structure_factor_coef Fsqd
_refine_ls_weighting_details 'calc w=1/[\s^2^(Fo^2^)+(0.0522P)^2^+0.1141P] where P=(Fo^2^+2Fc^2^)/3'
_refine_ls_weighting_scheme calc
_refine_ls_wR_factor_gt 0.1007
_refine_ls_wR_factor_ref 0.1067
_reflns_number_gt 2834
_reflns_number_total 3436
_reflns_threshold_expression >2sigma(I)
_cod_data_source_file ic8002993-file004_2.cif
_cod_data_source_block 1
_cod_original_sg_symbol_H-M 'P 21/c'
_cod_database_code 4305088

loop_
_symmetry_equiv_pos_as_xyz
'x, y, z'
'-x, y+1/2, -z+1/2'
'-x, -y, -z'
'x, -y-1/2, z-1/2'

loop_
_atom_site_label
_atom_site_type_symbol
_atom_site_fract_x
_atom_site_fract_y
_atom_site_fract_z
_atom_site_U_iso_or_equiv
_atom_site_adp_type
_atom_site_occupancy
_atom_site_symmetry_multiplicity
_atom_site_calc_flag
_atom_site_refinement_flags
_atom_site_disorder_assembly
_atom_site_disorder_group
N1 N 0.28245(10) 1.08587(7) 0.78153(9) 0.01212(15) Uani 1 1 d . . .
N2 N 0.35217(11) 1.12836(7) 0.92647(9) 0.01622(16) Uani 1 1 d . . .
N3 N 0.24948(11) 1.20907(8) 0.93474(10) 0.01800(17) Uani 1 1 d . . .
N4 N 0.11265(11) 1.22037(7) 0.79745(10) 0.01721(17) Uani 1 1 d . . .
C5 C 0.13597(12) 1.14268(8) 0.70449(11) 0.01538(18) Uani 1 1 d . . .
H5 H 0.0613 1.1294 0.6005 0.018 Uiso 1 1 calc R . .
C6 C 0.36068(12) 0.98809(8) 0.73426(11) 0.01328(17) Uani 1 1 d . . .
H6A H 0.4850 0.9860 0.7986 0.016 Uiso 1 1 calc R . .
H6B H 0.3453 0.9987 0.6260 0.016 Uiso 1 1 calc R . .
C7 C 0.27890(11) 0.87328(8) 0.75087(10) 0.01191(16) Uani 1 1 d . . .
H7A H 0.2866 0.8651 0.8584 0.014 Uiso 1 1 calc R . .
O7 O 0.10510(9) 0.87677(6) 0.64745(8) 0.01594(15) Uani 1 1 d . . .
H7 H 0.0475 0.8322 0.6789 0.024 Uiso 1 1 calc R . .
C8 C 0.37544(12) 0.77305(8) 0.71422(11) 0.01405(17) Uani 1 1 d . . .
H8A H 0.3687 0.7818 0.6081 0.017 Uiso 1 1 calc R . .
H8B H 0.4976 0.7759 0.7852 0.017 Uiso 1 1 calc R . .
N9 N 0.20431(11) 0.59458(8) 0.61160(10) 0.01708(17) Uani 1 1 d . . .
N10 N 0.30241(10) 0.66067(7) 0.72946(9) 0.01315(15) Uani 1 1 d . . .
N11 N 0.32861(12) 0.61554(8) 0.86532(9) 0.01761(17) Uani 1 1 d . . .
N12 N 0.24517(12) 0.51502(8) 0.83867(11) 0.01981(18) Uani 1 1 d . . .
C13 C 0.17139(13) 0.50439(9) 0.68476(12) 0.01871(19) Uani 1 1 d . . .
H13 H 0.1031 0.4395 0.6336 0.022 Uiso 1 1 calc R . .

loop_
_atom_site_aniso_label
_atom_site_aniso_U_11
_atom_site_aniso_U_22
_atom_site_aniso_U_33
_atom_site_aniso_U_23
_atom_site_aniso_U_13
_atom_site_aniso_U_12
N1 0.0118(3) 0.0121(3) 0.0115(3) -0.0007(3) 0.0036(3) -0.0009(3)
N2 0.0172(4) 0.0162(4) 0.0121(3) -0.0025(3) 0.0025(3) 0.0011(3)
N3 0.0189(4) 0.0169(4) 0.0165(4) -0.0020(3) 0.0052(3) 0.0022(3)
N4 0.0149(4) 0.0163(4) 0.0185(4) -0.0005(3) 0.0045(3) 0.0014(3)
C5 0.0130(4) 0.0153(4) 0.0153(4) 0.0005(3) 0.0030(3) -0.0001(3)
C6 0.0130(4) 0.0130(4) 0.0149(4) -0.0020(3) 0.0067(3) -0.0006(3)
C7 0.0110(4) 0.0120(4) 0.0122(3) -0.0006(3) 0.0040(3) -0.0002(3)
O7 0.0107(3) 0.0167(3) 0.0172(3) 0.0021(3) 0.0022(2) -0.0022(2)
C8 0.0153(4) 0.0127(4) 0.0151(4) -0.0011(3) 0.0071(3) -0.0006(3)
N9 0.0188(4) 0.0157(4) 0.0144(3) -0.0036(3) 0.0041(3) -0.0018(3)
N10 0.0156(4) 0.0120(3) 0.0113(3) -0.0009(3) 0.0049(3) 0.0006(3)
N11 0.0224(4) 0.0171(4) 0.0133(4) 0.0014(3) 0.0070(3) 0.0003(3)
N12 0.0238(4) 0.0163(4) 0.0203(4) 0.0009(3) 0.0097(3) -0.0003(3)
C13 0.0196(4) 0.0151(4) 0.0212(4) -0.0022(4) 0.0078(4) -0.0017(3)

loop_
_atom_type_symbol
_atom_type_description
_atom_type_scat_dispersion_real
_atom_type_scat_dispersion_imag
_atom_type_scat_source
C C 0.0033 0.0016 'International Tables Vol C Tables 4.2.6.8 and 6.1.1.4'
H H 0.0000 0.0000 'International Tables Vol C Tables 4.2.6.8 and 6.1.1.4'
N N 0.0061 0.0033 'International Tables Vol C Tables 4.2.6.8 and 6.1.1.4'
O O 0.0106 0.0060 'International Tables Vol C Tables 4.2.6.8 and 6.1.1.4'

loop_
_geom_angle_atom_site_label_1
_geom_angle_atom_site_label_2
_geom_angle_atom_site_label_3
_geom_angle
_geom_angle_site_symmetry_1
_geom_angle_site_symmetry_3
_geom_angle_publ_flag
C5 N1 N2 108.56(8) . . ?
C5 N1 C6 130.13(8) . . ?
N2 N1 C6 121.18(8) . . ?
N3 N2 N1 106.47(8) . . ?
N2 N3 N4 110.50(8) . . ?
C5 N4 N3 105.99(8) . . ?
N4 C5 N1 108.48(9) . . ?
N4 C5 H5 125.8 . . ?
N1 C5 H5 125.8 . . ?
N1 C6 C7 110.33(8) . . ?
N1 C6 H6A 109.6 . . ?
C7 C6 H6A 109.6 . . ?
N1 C6 H6B 109.6 . . ?
C7 C6 H6B 109.6 . . ?
H6A C6 H6B 108.1 . . ?
O7 C7 C6 107.36(7) . . ?
O7 C7 C8 111.81(7) . . ?
C6 C7 C8 108.40(7) . . ?
O7 C7 H7A 109.7 . . ?
C6 C7 H7A 109.7 . . ?
C8 C7 H7A 109.7 . . ?
C7 O7 H7 109.5 . . ?
N10 C8 C7 110.55(8) . . ?
N10 C8 H8A 109.5 . . ?
C7 C8 H8A 109.5 . . ?
N10 C8 H8B 109.5 . . ?
C7 C8 H8B 109.5 . . ?
H8A C8 H8B 108.1 . . ?
N10 N9 C13 101.19(8) . . ?
N11 N10 N9 113.73(8) . . ?
N11 N10 C8 121.78(8) . . ?
N9 N10 C8 124.49(8) . . ?
N10 N11 N12 106.47(8) . . ?
N11 N12 C13 105.66(8) . . ?
N9 C13 N12 112.96(9) . . ?
N9 C13 H13 123.5 . . ?
N12 C13 H13 123.5 . . ?

loop_
_geom_bond_atom_site_label_1
_geom_bond_atom_site_label_2
_geom_bond_distance
_geom_bond_site_symmetry_2
_geom_bond_publ_flag
N1 C5 1.3373(13) . ?
N1 N2 1.3535(12) . ?
N1 C6 1.4612(12) . ?
N2 N3 1.2956(12) . ?
N3 N4 1.3658(13) . ?
N4 C5 1.3219(13) . ?
C5 H5 0.9500 . ?
C6 C7 1.5247(13) . ?
C6 H6A 0.9900 . ?
C6 H6B 0.9900 . ?
C7 O7 1.4142(12) . ?
C7 C8 1.5297(13) . ?
C7 H7A 1.0000 . ?
O7 H7 0.8400 . ?
C8 N10 1.4612(12) . ?
C8 H8A 0.9900 . ?
C8 H8B 0.9900 . ?
N9 N10 1.3340(12) . ?
N9 C13 1.3347(14) . ?
N10 N11 1.3227(12) . ?
N11 N12 1.3233(13) . ?
N12 C13 1.3466(15) . ?
C13 H13 0.9500 . ?

loop_
_geom_hbond_atom_site_label_D
_geom_hbond_atom_site_label_H
_geom_hbond_atom_site_label_A
_geom_hbond_distance_DH
_geom_hbond_distance_HA
_geom_hbond_distance_DA
_geom_hbond_angle_DHA
_geom_hbond_site_symmetry_A
O7 H7 N4 0.84 1.95 2.7717(12) 167.0 2_546
C6 H6B N12 0.99 2.52 3.4816(18) 164.6 4_575
C8 H8A N11 0.99 2.49 3.4196(16) 157.1 4_575

loop_
_geom_torsion_atom_site_label_1
_geom_torsion_atom_site_label_2
_geom_torsion_atom_site_label_3
_geom_torsion_atom_site_label_4
_geom_torsion
_geom_torsion_site_symmetry_1
_geom_torsion_site_symmetry_2
_geom_torsion_site_symmetry_3
_geom_torsion_site_symmetry_4
_geom_torsion_publ_flag
C5 N1 N2 N3 -0.32(10) . . . . ?
C6 N1 N2 N3 -176.48(8) . . . . ?
N1 N2 N3 N4 0.14(11) . . . . ?
N2 N3 N4 C5 0.09(11) . . . . ?
N3 N4 C5 N1 -0.29(11) . . . . ?
N2 N1 C5 N4 0.39(11) . . . . ?
C6 N1 C5 N4 176.09(9) . . . . ?
C5 N1 C6 C7 -80.98(12) . . . . ?
N2 N1 C6 C7 94.25(10) . . . . ?
N1 C6 C7 O7 64.12(9) . . . . ?
N1 C6 C7 C8 -174.93(7) . . . . ?
O7 C7 C8 N10 -62.19(10) . . . . ?
C6 C7 C8 N10 179.65(7) . . . . ?
C13 N9 N10 N11 -0.05(11) . . . . ?
C13 N9 N10 C8 -179.74(9) . . . . ?
C7 C8 N10 N11 -74.36(11) . . . . ?
C7 C8 N10 N9 105.30(10) . . . . ?
N9 N10 N11 N12 0.01(11) . . . . ?
C8 N10 N11 N12 179.70(8) . . . . ?
N10 N11 N12 C13 0.04(11) . . . . ?
N10 N9 C13 N12 0.08(11) . . . . ?
N11 N12 C13 N9 -0.08(12) . . . . ?
